data_2243763
loop_
_publ_author_name
'Mirzaei, Masoud'
'Bazargan, Maryam'
'Ebtehaj, Pouria'
'Mague, Joel T.'

_publ_section_title
;
 A redetermination of the structure and Hirshfeld surface analysis of
 poly[diaquadi-\m-hydroxido-tetrakis(\m-nicotinato
 <i>N</i>-oxide)tricopper(II)]
;
_journal_coeditor_code JQ2004
_journal_issue 3
_journal_name_full 'Acta Crystallographica Section E'
_journal_page_first 309
_journal_page_last 313
_journal_paper_doi 10.1107/S2056989021002000
_journal_volume 77
_journal_year 2021
_chemical_formula_iupac '[Cu3 (C6 H4 N1 O3)4 (O H)2 (H2 O1)2]'
_chemical_formula_moiety 'C24 H22 Cu3 N4 O16'
_chemical_formula_sum 'C24 H22 Cu3 N4 O16'
_chemical_formula_weight 813.07
_chemical_name_systematic
;
Poly[diaquadi-\m-hydroxido-tetrakis(\m-pyridine-3-carboxylato
<i>N</i>-oxide)tricopper(II)]
;
_space_group_crystal_system triclinic
_space_group_IT_number 2
_space_group_name_Hall '-P 1'
_space_group_name_H-M_alt 'P -1'
_atom_sites_solution_hydrogens mixed
_atom_sites_solution_primary dual
_atom_sites_solution_secondary difmap
_audit_creation_method SHELXL-2018/3
_cell_angle_alpha 97.016(3)
_cell_angle_beta 110.701(3)
_cell_angle_gamma 109.049(3)
_cell_formula_units_Z 1
_cell_length_a 7.8669(17)
_cell_length_b 9.710(2)
_cell_length_c 10.424(2)
_cell_measurement_reflns_used 9998
_cell_measurement_temperature 150.(2)
_cell_measurement_theta_max 29.1428
_cell_measurement_theta_min 2.3037
_cell_volume 678.2(2)
_computing_cell_refinement
;
<i>SAINT</i> (Bruker, 2016)
;
_computing_data_collection
;
<i>APEX3</i> (Bruker, 2016)
;
_computing_data_reduction
;
<i>SAINT</i> (Bruker, 2016)
;
_computing_molecular_graphics
;
<i>DIAMOND</i> (Brandenburg & Putz, 2012)
;
_computing_publication_material
;
<i>SHELXTL</i> (Sheldrick, 2008)
;
_computing_structure_refinement
;
<i>SHELXL2018/1</i> (Sheldrick, 2015<i>b</i>)
;
_computing_structure_solution
;
<i>SHELXT</i> (Sheldrick, 2015<i>a</i>)
;
_diffrn_ambient_temperature 150(2)
_diffrn_detector_area_resol_mean 8.3333
_diffrn_measured_fraction_theta_full 0.993
_diffrn_measured_fraction_theta_max 0.978
_diffrn_measurement_device_type 'Bruker SMART APEX CCD'
_diffrn_measurement_method '\f and \w scans'
_diffrn_radiation_monochromator graphite
_diffrn_radiation_type MoK\a
_diffrn_radiation_wavelength 0.71073
_diffrn_reflns_av_R_equivalents 0.0208
_diffrn_reflns_av_unetI/netI 0.0185
_diffrn_reflns_limit_h_max 10
_diffrn_reflns_limit_h_min -10
_diffrn_reflns_limit_k_max 13
_diffrn_reflns_limit_k_min -13
_diffrn_reflns_limit_l_max 14
_diffrn_reflns_limit_l_min -14
_diffrn_reflns_number 12893
_diffrn_reflns_theta_full 28.000
_diffrn_reflns_theta_max 29.147
_diffrn_reflns_theta_min 2.168
_diffrn_source 'fine-focus sealed tube'
_exptl_absorpt_coefficient_mu 2.422
_exptl_absorpt_correction_T_max 0.62
_exptl_absorpt_correction_T_min 0.50
_exptl_absorpt_correction_type multi-scan
_exptl_absorpt_process_details
;
(<i>SADABS</i>; Krause <i>et al.</i>, 2015)
;
_exptl_crystal_colour blue
_exptl_crystal_density_diffrn 1.991
_exptl_crystal_density_method 'not measured'
_exptl_crystal_description block
_exptl_crystal_F_000 409
_exptl_crystal_size_max 0.307
_exptl_crystal_size_mid 0.248
_exptl_crystal_size_min 0.220
_refine_diff_density_max 0.516
_refine_diff_density_min -0.312
_refine_ls_extinction_method none
_refine_ls_goodness_of_fit_ref 1.055
_refine_ls_hydrogen_treatment mixed
_refine_ls_matrix_type full
_refine_ls_number_parameters 226
_refine_ls_number_reflns 3592
_refine_ls_number_restraints 3
_refine_ls_restrained_S_all 1.055
_refine_ls_R_factor_all 0.0249
_refine_ls_R_factor_gt 0.0234
_refine_ls_shift/su_max 0.001
_refine_ls_shift/su_mean 0.000
_refine_ls_structure_factor_coef Fsqd
_refine_ls_weighting_details 'w=1/[\s^2^(Fo^2^)+(0.0347P)^2^+0.5335P] where P=(Fo^2^+2Fc^2^)/3'
_refine_ls_weighting_scheme calc
_refine_ls_wR_factor_gt 0.0646
_refine_ls_wR_factor_ref 0.0654
_reflns_number_gt 3390
_reflns_number_total 3592
_reflns_threshold_expression 'I > 2\s(I)'
_cod_data_source_file jq2004sup1.cif
_cod_data_source_block I
_cod_database_code 2243763
_shelx_space_group_comment
;
The symmetry employed for this shelxl refinement is uniquely defined
by the following loop, which should always be used as a source of
symmetry information in preference to the above space-group names.
They are only intended as comments.
;
_shelx_estimated_absorpt_t_min 0.523
_shelx_estimated_absorpt_t_max 0.618

loop_
_space_group_symop_operation_xyz
'x, y, z'
'-x, -y, -z'

loop_
_atom_site_type_symbol
_atom_site_label
_atom_site_fract_x
_atom_site_fract_y
_atom_site_fract_z
_atom_site_U_iso_or_equiv
_atom_site_adp_type
_atom_site_calc_flag
_atom_site_occupancy
_atom_site_disorder_assembly
_atom_site_disorder_group
Cu Cu1 0.55161(3) 0.76197(2) 0.22674(2) 0.01203(6) Uani d 1 . .
Cu Cu2 0.500000 0.500000 0.000000 0.01188(7) Uani d 1 . .
O O1 0.44050(18) 0.71790(14) 0.36494(13) 0.0175(2) Uani d 1 . .
O O2 0.2406(2) 0.47108(14) 0.27160(14) 0.0245(3) Uani d 1 . .
O O3 0.22121(19) 0.36322(14) 0.73304(14) 0.0189(2) Uani d 1 . .
O O4 0.38030(18) 0.32089(13) 0.05837(12) 0.0146(2) Uani d 1 . .
O O5 0.35598(18) 0.12662(13) -0.09985(12) 0.0154(2) Uani d 1 . .
O O6 0.09294(18) 0.09404(14) 0.36357(12) 0.0166(2) Uani d 1 . .
O O7 0.35789(17) 0.59314(13) 0.07123(12) 0.0126(2) Uani d 1 . .
H H7A 0.308(3) 0.534(2) 0.110(2) 0.029(6) Uiso d 1 . .
O O8 0.74783(18) 0.94425(13) 0.37813(12) 0.0152(2) Uani d 1 . .
H H8A 0.788(4) 0.931(3) 0.4591(16) 0.041(8) Uiso d 1 . .
H H8B 0.848(3) 0.981(3) 0.362(3) 0.035(7) Uiso d 1 . .
N N1 0.2291(2) 0.47710(16) 0.67356(14) 0.0135(3) Uani d 1 . .
N N2 0.13829(19) 0.03830(15) 0.26216(14) 0.0119(2) Uani d 1 . .
C C1 0.3226(2) 0.59140(18) 0.36527(17) 0.0138(3) Uani d 1 . .
C C2 0.2845(2) 0.59731(18) 0.49796(16) 0.0122(3) Uani d 1 . .
C C3 0.2577(2) 0.47220(18) 0.55191(17) 0.0136(3) Uani d 1 . .
H H3 0.259212 0.383122 0.504107 0.016 Uiso calc 1 . .
C C4 0.2081(2) 0.59753(19) 0.73601(17) 0.0155(3) Uani d 1 . .
H H4 0.178573 0.595901 0.816802 0.019 Uiso calc 1 . .
C C5 0.2293(3) 0.7225(2) 0.68303(17) 0.0171(3) Uani d 1 . .
H H5 0.212768 0.806108 0.726578 0.020 Uiso calc 1 . .
C C6 0.2751(2) 0.72616(19) 0.56552(17) 0.0152(3) Uani d 1 . .
H H6 0.299241 0.814314 0.532209 0.018 Uiso calc 1 . .
C C7 0.3409(2) 0.18427(17) 0.00894(16) 0.0111(3) Uani d 1 . .
C C8 0.2615(2) 0.07659(17) 0.08634(15) 0.0109(3) Uani d 1 . .
C C9 0.2181(2) 0.13269(17) 0.19519(16) 0.0117(3) Uani d 1 . .
H H9 0.244784 0.237223 0.221998 0.014 Uiso calc 1 . .
C C10 0.0996(2) -0.11165(18) 0.22703(17) 0.0143(3) Uani d 1 . .
H H10 0.043095 -0.176028 0.275773 0.017 Uiso calc 1 . .
C C11 0.1424(2) -0.17042(18) 0.12053(18) 0.0160(3) Uani d 1 . .
H H11 0.115782 -0.275146 0.096237 0.019 Uiso calc 1 . .
C C12 0.2246(2) -0.07639(18) 0.04886(17) 0.0141(3) Uani d 1 . .
H H12 0.254937 -0.115727 -0.024337 0.017 Uiso calc 1 . .

loop_
_atom_site_aniso_label
_atom_site_aniso_U_11
_atom_site_aniso_U_22
_atom_site_aniso_U_33
_atom_site_aniso_U_12
_atom_site_aniso_U_13
_atom_site_aniso_U_23
Cu1 0.01623(11) 0.01106(10) 0.01109(10) 0.00360(8) 0.00955(8) 0.00412(7)
Cu2 0.01632(14) 0.01104(13) 0.01417(13) 0.00581(10) 0.01150(10) 0.00645(10)
O1 0.0224(6) 0.0161(5) 0.0160(5) 0.0030(5) 0.0142(5) 0.0056(4)
O2 0.0389(8) 0.0147(6) 0.0243(6) 0.0046(5) 0.0241(6) 0.0038(5)
O3 0.0230(6) 0.0195(6) 0.0238(6) 0.0098(5) 0.0156(5) 0.0165(5)
O4 0.0201(6) 0.0122(5) 0.0169(5) 0.0053(4) 0.0138(5) 0.0070(4)
O5 0.0228(6) 0.0136(5) 0.0134(5) 0.0048(5) 0.0131(5) 0.0053(4)
O6 0.0206(6) 0.0191(6) 0.0132(5) 0.0050(5) 0.0132(5) 0.0046(4)
O7 0.0149(5) 0.0125(5) 0.0134(5) 0.0043(4) 0.0099(4) 0.0044(4)
O8 0.0211(6) 0.0128(5) 0.0131(5) 0.0036(5) 0.0113(5) 0.0045(4)
N1 0.0124(6) 0.0157(6) 0.0148(6) 0.0050(5) 0.0073(5) 0.0090(5)
N2 0.0125(6) 0.0144(6) 0.0099(5) 0.0036(5) 0.0069(5) 0.0048(5)
C1 0.0169(7) 0.0156(7) 0.0157(7) 0.0087(6) 0.0110(6) 0.0075(6)
C2 0.0118(7) 0.0144(7) 0.0123(6) 0.0045(6) 0.0070(5) 0.0053(5)
C3 0.0151(7) 0.0144(7) 0.0151(7) 0.0060(6) 0.0096(6) 0.0059(6)
C4 0.0158(7) 0.0217(8) 0.0118(6) 0.0077(6) 0.0078(6) 0.0061(6)
C5 0.0222(8) 0.0187(8) 0.0148(7) 0.0106(6) 0.0102(6) 0.0047(6)
C6 0.0190(8) 0.0150(7) 0.0153(7) 0.0076(6) 0.0096(6) 0.0074(6)
C7 0.0107(7) 0.0135(7) 0.0111(6) 0.0041(5) 0.0064(5) 0.0060(5)
C8 0.0110(7) 0.0128(7) 0.0105(6) 0.0037(5) 0.0063(5) 0.0061(5)
C9 0.0126(7) 0.0116(6) 0.0110(6) 0.0025(5) 0.0065(5) 0.0046(5)
C10 0.0142(7) 0.0141(7) 0.0172(7) 0.0043(6) 0.0087(6) 0.0095(6)
C11 0.0177(8) 0.0128(7) 0.0208(8) 0.0064(6) 0.0100(6) 0.0078(6)
C12 0.0161(7) 0.0144(7) 0.0153(7) 0.0067(6) 0.0094(6) 0.0052(6)

loop_
_atom_type_symbol
_atom_type_description
_atom_type_scat_dispersion_real
_atom_type_scat_dispersion_imag
_atom_type_scat_source
C C 0.0033 0.0016 'International Tables Vol C Tables 4.2.6.8 and 6.1.1.4'
H H 0.0000 0.0000 'International Tables Vol C Tables 4.2.6.8 and 6.1.1.4'
Cu Cu 0.3201 1.2651 'International Tables Vol C Tables 4.2.6.8 and 6.1.1.4'
N N 0.0061 0.0033 'International Tables Vol C Tables 4.2.6.8 and 6.1.1.4'
O O 0.0106 0.0060 'International Tables Vol C Tables 4.2.6.8 and 6.1.1.4'

loop_
_geom_angle_atom_site_label_1
_geom_angle_atom_site_label_2
_geom_angle_atom_site_label_3
_geom_angle_site_symmetry_1
_geom_angle_site_symmetry_3
_geom_angle
_geom_angle_publ_flag
O7 Cu1 O8 . . 176.16(5) ?
O7 Cu1 O1 . . 97.79(5) ?
O8 Cu1 O1 . . 84.60(5) ?
O7 Cu1 O5 . 2_665 92.38(5) ?
O8 Cu1 O5 . 2_665 84.42(5) ?
O1 Cu1 O5 . 2_665 158.98(5) ?
O7 Cu1 O3 . 2_666 89.57(5) ?
O8 Cu1 O3 . 2_666 92.82(5) ?
O1 Cu1 O3 . 2_666 103.19(5) ?
O5 Cu1 O3 2_665 2_666 95.20(5) ?
O7 Cu2 O7 2_665 . 180.0 ?
O7 Cu2 O4 2_665 . 92.31(5) ?
O7 Cu2 O4 . . 87.69(5) ?
O7 Cu2 O4 2_665 2_665 87.69(5) ?
O7 Cu2 O4 . 2_665 92.31(5) ?
O4 Cu2 O4 . 2_665 180.00(8) ?
C1 O1 Cu1 . . 128.46(11) ?
N1 O3 Cu1 . 2_666 125.82(9) ?
C7 O4 Cu2 . . 129.98(10) ?
C7 O5 Cu1 . 2_665 125.97(10) ?
Cu1 O7 Cu2 . . 106.58(6) ?
Cu1 O7 H7A . . 102.7(18) ?
Cu2 O7 H7A . . 104.7(18) ?
Cu1 O8 H8A . . 115(2) ?
Cu1 O8 H8B . . 110.4(19) ?
H8A O8 H8B . . 106(3) ?
O3 N1 C4 . . 118.78(13) ?
O3 N1 C3 . . 120.31(14) ?
C4 N1 C3 . . 120.91(14) ?
O6 N2 C9 . . 118.69(13) ?
O6 N2 C10 . . 119.75(13) ?
C9 N2 C10 . . 121.54(14) ?
O2 C1 O1 . . 127.26(15) ?
O2 C1 C2 . . 119.22(14) ?
O1 C1 C2 . . 113.52(14) ?
C3 C2 C6 . . 119.94(14) ?
C3 C2 C1 . . 119.12(14) ?
C6 C2 C1 . . 120.94(14) ?
N1 C3 C2 . . 119.92(15) ?
N1 C3 H3 . . 120.0 ?
C2 C3 H3 . . 120.0 ?
N1 C4 C5 . . 120.41(15) ?
N1 C4 H4 . . 119.8 ?
C5 C4 H4 . . 119.8 ?
C4 C5 C6 . . 119.99(15) ?
C4 C5 H5 . . 120.0 ?
C6 C5 H5 . . 120.0 ?
C5 C6 C2 . . 118.49(15) ?
C5 C6 H6 . . 120.8 ?
C2 C6 H6 . . 120.8 ?
O4 C7 O5 . . 127.42(14) ?
O4 C7 C8 . . 116.01(13) ?
O5 C7 C8 . . 116.56(14) ?
C12 C8 C9 . . 119.83(14) ?
C12 C8 C7 . . 121.94(14) ?
C9 C8 C7 . . 118.19(14) ?
N2 C9 C8 . . 119.81(14) ?
N2 C9 H9 . . 120.1 ?
C8 C9 H9 . . 120.1 ?
N2 C10 C11 . . 120.03(14) ?
N2 C10 H10 . . 120.0 ?
C11 C10 H10 . . 120.0 ?
C10 C11 C12 . . 120.01(15) ?
C10 C11 H11 . . 120.0 ?
C12 C11 H11 . . 120.0 ?
C11 C12 C8 . . 118.77(15) ?
C11 C12 H12 . . 120.6 ?
C8 C12 H12 . . 120.6 ?

loop_
_geom_bond_atom_site_label_1
_geom_bond_atom_site_label_2
_geom_bond_site_symmetry_2
_geom_bond_distance
_geom_bond_publ_flag
Cu1 O7 . 1.9003(12) ?
Cu1 O8 . 1.9539(12) ?
Cu1 O1 . 1.9542(12) ?
Cu1 O5 2_665 1.9911(12) ?
Cu1 O3 2_666 2.4208(13) ?
Cu2 O7 2_665 1.9240(11) ?
Cu2 O7 . 1.9240(11) ?
Cu2 O4 . 1.9687(11) ?
Cu2 O4 2_665 1.9688(11) ?
O1 C1 . 1.276(2) ?
O2 C1 . 1.232(2) ?
O3 N1 . 1.3270(17) ?
O4 C7 . 1.2541(19) ?
O5 C7 . 1.2638(19) ?
O6 N2 . 1.3381(17) ?
O7 H7A . 0.819(10) ?
O8 H8A . 0.833(10) ?
O8 H8B . 0.836(10) ?
N1 C4 . 1.354(2) ?
N1 C3 . 1.362(2) ?
N2 C9 . 1.3462(19) ?
N2 C10 . 1.360(2) ?
C1 C2 . 1.513(2) ?
C2 C3 . 1.386(2) ?
C2 C6 . 1.396(2) ?
C3 H3 . 0.9500 ?
C4 C5 . 1.379(2) ?
C4 H4 . 0.9500 ?
C5 C6 . 1.395(2) ?
C5 H5 . 0.9500 ?
C6 H6 . 0.9500 ?
C7 C8 . 1.507(2) ?
C8 C12 . 1.393(2) ?
C8 C9 . 1.394(2) ?
C9 H9 . 0.9500 ?
C10 C11 . 1.381(2) ?
C10 H10 . 0.9500 ?
C11 C12 . 1.390(2) ?
C11 H11 . 0.9500 ?
C12 H12 . 0.9500 ?

loop_
_geom_hbond_atom_site_label_D
_geom_hbond_atom_site_label_H
_geom_hbond_atom_site_label_A
_geom_hbond_site_symmetry_A
_geom_hbond_distance_DH
_geom_hbond_distance_HA
_geom_hbond_distance_DA
_geom_hbond_angle_DHA
_geom_hbond_publ_flag
O7 H7A O2 . 0.819(10) 2.037(14) 2.8057(17) 156(2) yes
O8 H8A O6 2_666 0.833(10) 1.840(11) 2.6684(17) 173(3) yes
O8 H8B O6 1_665 0.836(10) 1.875(11) 2.6976(18) 168(3) yes
C9 H9 O2 . 0.95 2.28 3.216(2) 168 yes
C10 H10 O3 2_556 0.95 2.23 3.079(2) 148 yes

loop_
_geom_torsion_atom_site_label_1
_geom_torsion_atom_site_label_2
_geom_torsion_atom_site_label_3
_geom_torsion_atom_site_label_4
_geom_torsion_site_symmetry_1
_geom_torsion_site_symmetry_2
_geom_torsion_site_symmetry_3
_geom_torsion_site_symmetry_4
_geom_torsion
_geom_torsion_publ_flag
Cu1 O3 N1 C4 2_666 . . . -133.95(13) ?
Cu1 O3 N1 C3 2_666 . . . 46.08(19) ?
Cu1 O1 C1 O2 . . . . -6.2(3) ?
Cu1 O1 C1 C2 . . . . 174.06(10) ?
O2 C1 C2 C3 . . . . 35.0(2) ?
O1 C1 C2 C3 . . . . -145.22(15) ?
O2 C1 C2 C6 . . . . -144.61(17) ?
O1 C1 C2 C6 . . . . 35.1(2) ?
O3 N1 C3 C2 . . . . -173.87(14) ?
C4 N1 C3 C2 . . . . 6.2(2) ?
C6 C2 C3 N1 . . . . -2.3(2) ?
C1 C2 C3 N1 . . . . 178.07(14) ?
O3 N1 C4 C5 . . . . 175.41(15) ?
C3 N1 C4 C5 . . . . -4.6(2) ?
N1 C4 C5 C6 . . . . -0.8(3) ?
C4 C5 C6 C2 . . . . 4.5(3) ?
C3 C2 C6 C5 . . . . -2.9(2) ?
C1 C2 C6 C5 . . . . 176.69(15) ?
Cu2 O4 C7 O5 . . . . -5.8(3) ?
Cu2 O4 C7 C8 . . . . 175.93(10) ?
Cu1 O5 C7 O4 2_665 . . . 0.0(2) ?
Cu1 O5 C7 C8 2_665 . . . 178.24(10) ?
O4 C7 C8 C12 . . . . -175.48(15) ?
O5 C7 C8 C12 . . . . 6.0(2) ?
O4 C7 C8 C9 . . . . 6.8(2) ?
O5 C7 C8 C9 . . . . -171.71(14) ?
O6 N2 C9 C8 . . . . -178.18(13) ?
C10 N2 C9 C8 . . . . 0.5(2) ?
C12 C8 C9 N2 . . . . -0.9(2) ?
C7 C8 C9 N2 . . . . 176.91(13) ?
O6 N2 C10 C11 . . . . 178.72(14) ?
C9 N2 C10 C11 . . . . 0.1(2) ?
N2 C10 C11 C12 . . . . -0.2(2) ?
C10 C11 C12 C8 . . . . -0.2(2) ?
C9 C8 C12 C11 . . . . 0.8(2) ?
C7 C8 C12 C11 . . . . -176.96(14) ?

_cod_database_fobs_code 2243763
